data_7019315
loop_
_publ_author_name
'Tereniak, Stephen J.'
'Marlier, Elodie E.'
'Lu, Connie C.'

_publ_section_title
;
 One-electron Ni(ii)/(i) redox couple: potential role in hydrogen
 activation and production.
;
_journal_issue 26
_journal_name_full 'Dalton transactions (Cambridge, England : 2003)'
_journal_page_first 7862
_journal_page_last 7865
_journal_paper_doi 10.1039/c2dt30176h
_journal_volume 41
_journal_year 2012
_chemical_formula_moiety 'C36 H43 Br Ni O P2, C6 H6'
_chemical_formula_sum 'C42 H49 Br Ni O P2'
_chemical_formula_weight 770.37
_chemical_name_common (LiPr)Ni(H)(Br).(C6H6)
_chemical_name_systematic
;
?
;
_space_group_IT_number 14
_symmetry_cell_setting monoclinic
_symmetry_space_group_name_Hall '-P 2ybc'
_symmetry_space_group_name_H-M 'P 1 21/c 1'
_atom_sites_solution_hydrogens geom
_atom_sites_solution_primary direct
_atom_sites_solution_secondary difmap
_audit_creation_method SHELXL-97
_cell_angle_alpha 90.00
_cell_angle_beta 110.806(2)
_cell_angle_gamma 90.00
_cell_formula_units_Z 4
_cell_length_a 12.6321(18)
_cell_length_b 22.061(3)
_cell_length_c 14.907(2)
_cell_measurement_reflns_used 4087
_cell_measurement_temperature 173(2)
_cell_measurement_theta_max 24.06
_cell_measurement_theta_min 2.595
_cell_volume 3883.3(9)
_computing_cell_refinement 'SAINT, Bruker'
_computing_data_collection 'SMART, Bruker'
_computing_data_reduction 'SAINT, Bruker'
_computing_molecular_graphics 'SHELXTL, Bruker'
_computing_structure_refinement 'SHELXL-97 (Sheldrick, 1997)'
_computing_structure_solution 'SHELXS-97 (Sheldrick, 1990)'
_diffrn_ambient_temperature 173(2)
_diffrn_measured_fraction_theta_full 0.994
_diffrn_measured_fraction_theta_max 0.994
_diffrn_measurement_device_type 'Bruker SMART Platform CCD'
_diffrn_measurement_method 'area detector, omega scans per phi'
_diffrn_radiation_monochromator graphite
_diffrn_radiation_source 'normal-focus sealed tube'
_diffrn_radiation_type MoK\a
_diffrn_radiation_wavelength 0.71073
_diffrn_reflns_av_R_equivalents 0.0713
_diffrn_reflns_av_sigmaI/netI 0.0605
_diffrn_reflns_limit_h_max 16
_diffrn_reflns_limit_h_min -16
_diffrn_reflns_limit_k_max 28
_diffrn_reflns_limit_k_min -28
_diffrn_reflns_limit_l_max 19
_diffrn_reflns_limit_l_min -19
_diffrn_reflns_number 45349
_diffrn_reflns_theta_full 27.51
_diffrn_reflns_theta_max 27.51
_diffrn_reflns_theta_min 1.72
_exptl_absorpt_coefficient_mu 1.641
_exptl_absorpt_correction_T_max 0.8531
_exptl_absorpt_correction_T_min 0.7908
_exptl_absorpt_correction_type multi-scan
_exptl_absorpt_process_details 'SADABS, R. Blessing, 1995'
_exptl_crystal_colour orange-yellow
_exptl_crystal_density_diffrn 1.318
_exptl_crystal_density_method 'not measured'
_exptl_crystal_description block
_exptl_crystal_F_000 1608
_exptl_crystal_size_max 0.15
_exptl_crystal_size_mid 0.10
_exptl_crystal_size_min 0.10
_refine_diff_density_max 1.099
_refine_diff_density_min -1.060
_refine_diff_density_rms 0.093
_refine_ls_extinction_method none
_refine_ls_goodness_of_fit_ref 1.047
_refine_ls_hydrogen_treatment mixed
_refine_ls_matrix_type full
_refine_ls_number_parameters 428
_refine_ls_number_reflns 8885
_refine_ls_number_restraints 1
_refine_ls_restrained_S_all 1.047
_refine_ls_R_factor_all 0.0979
_refine_ls_R_factor_gt 0.0456
_refine_ls_shift/su_max 0.001
_refine_ls_shift/su_mean 0.000
_refine_ls_structure_factor_coef Fsqd
_refine_ls_weighting_details 'calc w=1/[\s^2^(Fo^2^)+(0.0336P)^2^+8.2165P] where P=(Fo^2^+2Fc^2^)/3'
_refine_ls_weighting_scheme calc
_refine_ls_wR_factor_gt 0.0957
_refine_ls_wR_factor_ref 0.1199
_reflns_number_gt 5720
_reflns_number_total 8885
_reflns_threshold_expression >2sigma(I)
_cod_data_source_file c2dt30176h.txt
_cod_data_source_block 11002m
_cod_original_cell_volume 3883.4(10)
_cod_original_sg_symbol_H-M P2(1)/c
_cod_database_code 7019315

loop_
_symmetry_equiv_pos_as_xyz
'x, y, z'
'-x, y+1/2, -z+1/2'
'-x, -y, -z'
'x, -y-1/2, z-1/2'

loop_
_atom_site_label
_atom_site_type_symbol
_atom_site_fract_x
_atom_site_fract_y
_atom_site_fract_z
_atom_site_U_iso_or_equiv
_atom_site_adp_type
_atom_site_occupancy
_atom_site_symmetry_multiplicity
_atom_site_calc_flag
_atom_site_refinement_flags
Ni1 Ni 0.58274(4) 0.237711(19) 0.70897(3) 0.02137(11) Uani 1 1 d D
Br1 Br 0.46237(4) 0.309363(18) 0.73631(4) 0.04515(14) Uani 1 1 d .
P1 P 0.72431(8) 0.29822(4) 0.72227(7) 0.0241(2) Uani 1 1 d .
P2 P 0.46414(8) 0.16224(4) 0.66725(7) 0.0237(2) Uani 1 1 d .
O1 O 0.8535(2) 0.09525(11) 0.93003(17) 0.0266(5) Uani 1 1 d .
H43 H 0.652(4) 0.1935(17) 0.688(4) 0.083(17) Uiso 1 1 d D
C1 C 0.9912(3) 0.07889(18) 1.0779(3) 0.0351(9) Uani 1 1 d .
C2 C 0.9575(3) 0.11446(17) 0.9949(3) 0.0293(8) Uani 1 1 d .
C3 C 1.0227(3) 0.16051(18) 0.9782(3) 0.0323(9) Uani 1 1 d .
C4 C 1.1258(3) 0.1707(2) 1.0546(3) 0.0434(11) Uani 1 1 d .
H4A H 1.1741 0.2021 1.0481 0.052 Uiso 1 1 calc R
C5 C 1.1602(4) 0.1370(2) 1.1389(3) 0.0481(12) Uani 1 1 d .
H5A H 1.2301 0.1461 1.1885 0.058 Uiso 1 1 calc R
C6 C 1.0944(4) 0.0909(2) 1.1510(3) 0.0446(11) Uani 1 1 d .
H6A H 1.1185 0.0674 1.2082 0.054 Uiso 1 1 calc R
C7 C 0.9031(4) 0.03519(17) 1.0646(3) 0.0348(9) Uani 1 1 d .
C8 C 0.8210(3) 0.04674(16) 0.9745(3) 0.0297(9) Uani 1 1 d .
C9 C 0.7229(3) 0.01317(16) 0.9355(3) 0.0308(9) Uani 1 1 d .
C10 C 0.7103(4) -0.03340(18) 0.9954(3) 0.0441(11) Uani 1 1 d .
H10A H 0.6438 -0.0576 0.9734 0.053 Uiso 1 1 calc R
C11 C 0.7903(5) -0.0457(2) 1.0849(3) 0.0522(13) Uani 1 1 d .
H11A H 0.7777 -0.0780 1.1220 0.063 Uiso 1 1 calc R
C12 C 0.8871(4) -0.01199(19) 1.1208(3) 0.0459(12) Uani 1 1 d .
H12A H 0.9419 -0.0205 1.1822 0.055 Uiso 1 1 calc R
C13 C 0.9938(3) 0.19835(17) 0.8905(3) 0.0305(8) Uani 1 1 d .
C14 C 0.8865(3) 0.22251(16) 0.8439(3) 0.0272(8) Uani 1 1 d .
H14A H 0.8264 0.2110 0.8646 0.033 Uiso 1 1 calc R
C15 C 0.8645(3) 0.26310(17) 0.7677(3) 0.0281(8) Uani 1 1 d .
C16 C 0.9521(3) 0.27733(19) 0.7351(3) 0.0384(10) Uani 1 1 d .
H16A H 0.9393 0.3051 0.6837 0.046 Uiso 1 1 calc R
C17 C 1.0582(4) 0.2511(2) 0.7776(3) 0.0460(11) Uani 1 1 d .
H17A H 1.1168 0.2600 0.7536 0.055 Uiso 1 1 calc R
C18 C 1.0789(3) 0.2124(2) 0.8540(3) 0.0396(10) Uani 1 1 d .
H18A H 1.1519 0.1949 0.8826 0.048 Uiso 1 1 calc R
C19 C 0.6357(3) 0.02226(16) 0.8389(3) 0.0282(8) Uani 1 1 d .
C20 C 0.6018(3) 0.07938(15) 0.7984(3) 0.0256(8) Uani 1 1 d .
H20A H 0.6398 0.1144 0.8317 0.031 Uiso 1 1 calc R
C21 C 0.5138(3) 0.08638(15) 0.7105(3) 0.0249(8) Uani 1 1 d .
C22 C 0.4615(3) 0.03456(17) 0.6611(3) 0.0307(9) Uani 1 1 d .
H22A H 0.4018 0.0383 0.6007 0.037 Uiso 1 1 calc R
C23 C 0.4958(4) -0.02219(17) 0.6992(3) 0.0357(10) Uani 1 1 d .
H23A H 0.4603 -0.0573 0.6645 0.043 Uiso 1 1 calc R
C24 C 0.5807(4) -0.02833(17) 0.7868(3) 0.0359(10) Uani 1 1 d .
H24A H 0.6025 -0.0677 0.8125 0.043 Uiso 1 1 calc R
C25 C 0.7122(3) 0.33253(17) 0.6056(3) 0.0311(9) Uani 1 1 d .
H25A H 0.7816 0.3574 0.6153 0.037 Uiso 1 1 calc R
C26 C 0.6092(4) 0.3745(2) 0.5699(3) 0.0442(11) Uani 1 1 d .
H26A H 0.6044 0.3926 0.5085 0.066 Uiso 1 1 calc R
H26B H 0.6170 0.4067 0.6171 0.066 Uiso 1 1 calc R
H26C H 0.5403 0.3512 0.5612 0.066 Uiso 1 1 calc R
C27 C 0.7055(4) 0.2839(2) 0.5311(3) 0.0443(11) Uani 1 1 d .
H27A H 0.7002 0.3033 0.4705 0.067 Uiso 1 1 calc R
H27B H 0.6383 0.2587 0.5210 0.067 Uiso 1 1 calc R
H27C H 0.7735 0.2585 0.5540 0.067 Uiso 1 1 calc R
C28 C 0.7413(3) 0.36477(16) 0.8021(3) 0.0313(9) Uani 1 1 d .
H28A H 0.6691 0.3883 0.7768 0.038 Uiso 1 1 calc R
C29 C 0.8361(4) 0.4079(2) 0.8035(4) 0.0539(13) Uani 1 1 d .
H29A H 0.8392 0.4418 0.8468 0.081 Uiso 1 1 calc R
H29B H 0.8214 0.4235 0.7386 0.081 Uiso 1 1 calc R
H29C H 0.9085 0.3862 0.8259 0.081 Uiso 1 1 calc R
C30 C 0.7543(4) 0.34449(19) 0.9037(3) 0.0400(10) Uani 1 1 d .
H30A H 0.7629 0.3802 0.9448 0.060 Uiso 1 1 calc R
H30B H 0.8214 0.3186 0.9295 0.060 Uiso 1 1 calc R
H30C H 0.6870 0.3217 0.9017 0.060 Uiso 1 1 calc R
C31 C 0.4078(4) 0.15424(18) 0.5354(3) 0.0372(10) Uani 1 1 d .
H31A H 0.3463 0.1231 0.5181 0.045 Uiso 1 1 calc R
C32 C 0.3562(5) 0.2142(2) 0.4895(4) 0.0659(16) Uani 1 1 d .
H32A H 0.3262 0.2098 0.4195 0.099 Uiso 1 1 calc R
H32B H 0.4146 0.2458 0.5076 0.099 Uiso 1 1 calc R
H32C H 0.2947 0.2256 0.5118 0.099 Uiso 1 1 calc R
C33 C 0.4986(4) 0.1331(2) 0.4977(3) 0.0488(12) Uani 1 1 d .
H33A H 0.4659 0.1290 0.4277 0.073 Uiso 1 1 calc R
H33B H 0.5282 0.0937 0.5263 0.073 Uiso 1 1 calc R
H33C H 0.5603 0.1628 0.5148 0.073 Uiso 1 1 calc R
C34 C 0.3387(3) 0.16968(18) 0.7034(3) 0.0369(10) Uani 1 1 d .
H34A H 0.3084 0.2116 0.6854 0.044 Uiso 1 1 calc R
C35 C 0.2409(4) 0.1260(2) 0.6559(5) 0.0691(17) Uani 1 1 d .
H35A H 0.1792 0.1341 0.6797 0.104 Uiso 1 1 calc R
H35B H 0.2672 0.0842 0.6714 0.104 Uiso 1 1 calc R
H35C H 0.2134 0.1317 0.5862 0.104 Uiso 1 1 calc R
C36 C 0.3772(4) 0.1654(2) 0.8127(3) 0.0489(12) Uani 1 1 d .
H36A H 0.3115 0.1696 0.8326 0.073 Uiso 1 1 calc R
H36B H 0.4315 0.1979 0.8417 0.073 Uiso 1 1 calc R
H36C H 0.4134 0.1260 0.8338 0.073 Uiso 1 1 calc R
C37 C 0.9149(5) 0.0952(3) 0.6508(4) 0.0641(15) Uani 1 1 d .
H37A H 0.9540 0.1327 0.6678 0.077 Uiso 1 1 calc R
C38 C 0.8202(5) 0.0849(3) 0.6713(4) 0.0626(15) Uani 1 1 d .
H38A H 0.7932 0.1152 0.7031 0.075 Uiso 1 1 calc R
C39 C 0.7635(4) 0.0314(3) 0.6468(4) 0.0571(14) Uani 1 1 d .
H39A H 0.6968 0.0246 0.6608 0.069 Uiso 1 1 calc R
C40 C 0.8021(5) -0.0121(2) 0.6023(4) 0.0611(14) Uani 1 1 d .
H40A H 0.7630 -0.0495 0.5852 0.073 Uiso 1 1 calc R
C41 C 0.8985(5) -0.0015(3) 0.5823(4) 0.0640(15) Uani 1 1 d .
H41A H 0.9267 -0.0319 0.5516 0.077 Uiso 1 1 calc R
C42 C 0.9534(4) 0.0519(3) 0.6060(4) 0.0698(17) Uani 1 1 d .
H42A H 1.0194 0.0591 0.5910 0.084 Uiso 1 1 calc R

loop_
_atom_site_aniso_label
_atom_site_aniso_U_11
_atom_site_aniso_U_22
_atom_site_aniso_U_33
_atom_site_aniso_U_23
_atom_site_aniso_U_13
_atom_site_aniso_U_12
Ni1 0.0242(2) 0.0153(2) 0.0273(2) 0.00060(18) 0.01246(19) -0.00009(18)
Br1 0.0415(3) 0.0229(2) 0.0777(3) -0.0047(2) 0.0294(2) 0.00336(18)
P1 0.0299(5) 0.0184(4) 0.0279(5) 0.0012(4) 0.0151(4) -0.0030(4)
P2 0.0246(5) 0.0202(4) 0.0278(5) -0.0040(4) 0.0113(4) -0.0022(4)
O1 0.0314(14) 0.0232(13) 0.0264(14) 0.0028(10) 0.0116(11) 0.0023(11)
C1 0.037(2) 0.036(2) 0.033(2) 0.0016(17) 0.0123(18) 0.0165(18)
C2 0.027(2) 0.034(2) 0.028(2) -0.0010(16) 0.0104(17) 0.0111(16)
C3 0.0240(19) 0.037(2) 0.037(2) 0.0006(18) 0.0119(17) 0.0064(17)
C4 0.025(2) 0.055(3) 0.049(3) -0.004(2) 0.012(2) 0.002(2)
C5 0.023(2) 0.073(3) 0.042(3) -0.003(2) 0.0044(19) 0.011(2)
C6 0.039(2) 0.056(3) 0.035(2) 0.005(2) 0.008(2) 0.022(2)
C7 0.049(3) 0.027(2) 0.031(2) 0.0022(17) 0.017(2) 0.0149(18)
C8 0.042(2) 0.0217(18) 0.030(2) 0.0028(15) 0.0181(18) 0.0067(17)
C9 0.048(2) 0.0163(17) 0.035(2) 0.0022(15) 0.0224(19) 0.0037(17)
C10 0.071(3) 0.024(2) 0.045(3) 0.0044(19) 0.030(2) -0.002(2)
C11 0.089(4) 0.033(2) 0.041(3) 0.015(2) 0.030(3) 0.008(3)
C12 0.071(3) 0.034(2) 0.036(2) 0.013(2) 0.023(2) 0.021(2)
C13 0.0234(19) 0.034(2) 0.037(2) -0.0051(17) 0.0137(17) -0.0041(16)
C14 0.0251(19) 0.0277(19) 0.034(2) -0.0025(16) 0.0168(17) -0.0049(15)
C15 0.0301(19) 0.0259(18) 0.032(2) -0.0044(16) 0.0159(16) -0.0055(16)
C16 0.039(2) 0.042(2) 0.043(2) 0.0047(19) 0.024(2) -0.0073(19)
C17 0.033(2) 0.058(3) 0.058(3) 0.004(2) 0.029(2) -0.007(2)
C18 0.025(2) 0.048(3) 0.050(3) 0.000(2) 0.0176(19) -0.0012(18)
C19 0.038(2) 0.0194(17) 0.034(2) 0.0005(15) 0.0204(18) -0.0035(16)
C20 0.035(2) 0.0166(16) 0.031(2) -0.0041(15) 0.0186(17) -0.0053(15)
C21 0.033(2) 0.0176(16) 0.031(2) -0.0035(15) 0.0198(17) -0.0043(15)
C22 0.032(2) 0.029(2) 0.033(2) -0.0055(17) 0.0134(17) -0.0067(16)
C23 0.049(3) 0.0196(18) 0.046(3) -0.0091(17) 0.027(2) -0.0123(18)
C24 0.052(3) 0.0188(18) 0.045(3) 0.0000(17) 0.026(2) -0.0036(17)
C25 0.040(2) 0.029(2) 0.031(2) 0.0065(17) 0.0202(18) -0.0024(17)
C26 0.059(3) 0.039(2) 0.039(3) 0.014(2) 0.023(2) 0.008(2)
C27 0.063(3) 0.044(2) 0.037(2) 0.001(2) 0.031(2) -0.001(2)
C28 0.038(2) 0.0225(19) 0.036(2) -0.0042(16) 0.0161(18) -0.0061(16)
C29 0.070(3) 0.035(2) 0.066(3) -0.017(2) 0.036(3) -0.027(2)
C30 0.054(3) 0.038(2) 0.031(2) -0.0054(18) 0.019(2) -0.004(2)
C31 0.047(3) 0.030(2) 0.029(2) -0.0044(17) 0.0062(19) 0.0002(18)
C32 0.092(4) 0.054(3) 0.036(3) 0.003(2) 0.005(3) 0.026(3)
C33 0.079(3) 0.044(3) 0.031(2) -0.005(2) 0.029(2) 0.004(2)
C34 0.025(2) 0.030(2) 0.061(3) -0.015(2) 0.020(2) -0.0084(16)
C35 0.039(3) 0.066(4) 0.111(5) -0.040(3) 0.037(3) -0.024(3)
C36 0.052(3) 0.051(3) 0.062(3) -0.008(2) 0.044(3) -0.008(2)
C37 0.069(4) 0.057(3) 0.053(3) 0.004(3) 0.005(3) -0.010(3)
C38 0.069(4) 0.061(3) 0.057(3) -0.005(3) 0.020(3) 0.026(3)
C39 0.043(3) 0.084(4) 0.051(3) 0.004(3) 0.024(2) 0.002(3)
C40 0.069(4) 0.055(3) 0.045(3) -0.004(3) 0.003(3) -0.012(3)
C41 0.063(4) 0.080(4) 0.047(3) -0.017(3) 0.018(3) 0.023(3)
C42 0.036(3) 0.121(6) 0.052(3) -0.003(3) 0.015(3) -0.009(3)

loop_
_atom_type_symbol
_atom_type_description
_atom_type_scat_dispersion_real
_atom_type_scat_dispersion_imag
_atom_type_scat_source
C C 0.0033 0.0016 'International Tables Vol C Tables 4.2.6.8 and 6.1.1.4'
H H 0.0000 0.0000 'International Tables Vol C Tables 4.2.6.8 and 6.1.1.4'
O O 0.0106 0.0060 'International Tables Vol C Tables 4.2.6.8 and 6.1.1.4'
P P 0.1023 0.0942 'International Tables Vol C Tables 4.2.6.8 and 6.1.1.4'
Ni Ni 0.3393 1.1124 'International Tables Vol C Tables 4.2.6.8 and 6.1.1.4'
Br Br -0.2901 2.4595 'International Tables Vol C Tables 4.2.6.8 and 6.1.1.4'

loop_
_geom_angle_atom_site_label_1
_geom_angle_atom_site_label_2
_geom_angle_atom_site_label_3
_geom_angle
P2 Ni1 P1 162.11(4)
P2 Ni1 Br1 98.24(3)
P1 Ni1 Br1 97.69(3)
P2 Ni1 H43 80(2)
P1 Ni1 H43 84(2)
Br1 Ni1 H43 177(2)
C15 P1 C25 105.47(17)
C15 P1 C28 102.82(18)
C25 P1 C28 103.38(17)
C15 P1 Ni1 115.40(12)
C25 P1 Ni1 111.87(13)
C28 P1 Ni1 116.55(13)
C21 P2 C31 104.07(17)
C21 P2 C34 101.58(18)
C31 P2 C34 105.8(2)
C21 P2 Ni1 119.05(12)
C31 P2 Ni1 110.07(14)
C34 P2 Ni1 114.96(13)
C2 O1 C8 105.6(3)
C6 C1 C2 119.4(4)
C6 C1 C7 134.5(4)
C2 C1 C7 106.1(4)
C3 C2 O1 125.0(3)
C3 C2 C1 123.8(4)
O1 C2 C1 111.1(3)
C2 C3 C4 114.2(4)
C2 C3 C13 126.5(4)
C4 C3 C13 119.3(4)
C5 C4 C3 123.2(4)
C5 C4 H4A 118.4
C3 C4 H4A 118.4
C6 C5 C4 120.5(4)
C6 C5 H5A 119.7
C4 C5 H5A 119.7
C5 C6 C1 118.8(4)
C5 C6 H6A 120.6
C1 C6 H6A 120.6
C12 C7 C8 119.7(4)
C12 C7 C1 133.6(4)
C8 C7 C1 106.6(3)
C9 C8 O1 125.7(3)
C9 C8 C7 123.7(4)
O1 C8 C7 110.7(3)
C8 C9 C10 114.3(4)
C8 C9 C19 125.5(3)
C10 C9 C19 120.2(4)
C11 C10 C9 123.1(4)
C11 C10 H10A 118.5
C9 C10 H10A 118.5
C12 C11 C10 121.1(4)
C12 C11 H11A 119.5
C10 C11 H11A 119.5
C11 C12 C7 118.1(4)
C11 C12 H12A 121.0
C7 C12 H12A 121.0
C14 C13 C18 117.9(4)
C14 C13 C3 123.1(3)
C18 C13 C3 118.9(3)
C13 C14 C15 121.9(3)
C13 C14 H14A 119.0
C15 C14 H14A 119.0
C16 C15 C14 118.4(4)
C16 C15 P1 124.1(3)
C14 C15 P1 117.3(3)
C17 C16 C15 120.3(4)
C17 C16 H16A 119.8
C15 C16 H16A 119.8
C18 C17 C16 120.4(4)
C18 C17 H17A 119.8
C16 C17 H17A 119.8
C17 C18 C13 120.9(4)
C17 C18 H18A 119.5
C13 C18 H18A 119.5
C24 C19 C20 117.8(4)
C24 C19 C9 118.9(3)
C20 C19 C9 123.3(3)
C21 C20 C19 121.7(3)
C21 C20 H20A 119.1
C19 C20 H20A 119.1
C22 C21 C20 118.5(3)
C22 C21 P2 121.8(3)
C20 C21 P2 119.6(3)
C23 C22 C21 120.4(4)
C23 C22 H22A 119.8
C21 C22 H22A 119.8
C24 C23 C22 120.5(4)
C24 C23 H23A 119.8
C22 C23 H23A 119.8
C23 C24 C19 121.1(4)
C23 C24 H24A 119.4
C19 C24 H24A 119.4
C27 C25 C26 110.6(4)
C27 C25 P1 111.2(3)
C26 C25 P1 110.5(3)
C27 C25 H25A 108.1
C26 C25 H25A 108.1
P1 C25 H25A 108.1
C25 C26 H26A 109.5
C25 C26 H26B 109.5
H26A C26 H26B 109.5
C25 C26 H26C 109.5
H26A C26 H26C 109.5
H26B C26 H26C 109.5
C25 C27 H27A 109.5
C25 C27 H27B 109.5
H27A C27 H27B 109.5
C25 C27 H27C 109.5
H27A C27 H27C 109.5
H27B C27 H27C 109.5
C29 C28 C30 111.2(4)
C29 C28 P1 114.5(3)
C30 C28 P1 110.5(3)
C29 C28 H28A 106.7
C30 C28 H28A 106.7
P1 C28 H28A 106.7
C28 C29 H29A 109.5
C28 C29 H29B 109.5
H29A C29 H29B 109.5
C28 C29 H29C 109.5
H29A C29 H29C 109.5
H29B C29 H29C 109.5
C28 C30 H30A 109.5
C28 C30 H30B 109.5
H30A C30 H30B 109.5
C28 C30 H30C 109.5
H30A C30 H30C 109.5
H30B C30 H30C 109.5
C33 C31 C32 111.0(4)
C33 C31 P2 111.5(3)
C32 C31 P2 109.7(3)
C33 C31 H31A 108.2
C32 C31 H31A 108.2
P2 C31 H31A 108.2
C31 C32 H32A 109.5
C31 C32 H32B 109.5
H32A C32 H32B 109.5
C31 C32 H32C 109.5
H32A C32 H32C 109.5
H32B C32 H32C 109.5
C31 C33 H33A 109.5
C31 C33 H33B 109.5
H33A C33 H33B 109.5
C31 C33 H33C 109.5
H33A C33 H33C 109.5
H33B C33 H33C 109.5
C35 C34 C36 110.7(4)
C35 C34 P2 116.4(3)
C36 C34 P2 108.8(3)
C35 C34 H34A 106.8
C36 C34 H34A 106.8
P2 C34 H34A 106.8
C34 C35 H35A 109.5
C34 C35 H35B 109.5
H35A C35 H35B 109.5
C34 C35 H35C 109.5
H35A C35 H35C 109.5
H35B C35 H35C 109.5
C34 C36 H36A 109.5
C34 C36 H36B 109.5
H36A C36 H36B 109.5
C34 C36 H36C 109.5
H36A C36 H36C 109.5
H36B C36 H36C 109.5
C42 C37 C38 119.5(5)
C42 C37 H37A 120.2
C38 C37 H37A 120.2
C37 C38 C39 120.5(5)
C37 C38 H38A 119.7
C39 C38 H38A 119.7
C40 C39 C38 120.0(5)
C40 C39 H39A 120.0
C38 C39 H39A 120.0
C39 C40 C41 119.3(5)
C39 C40 H40A 120.4
C41 C40 H40A 120.4
C42 C41 C40 120.2(5)
C42 C41 H41A 119.9
C40 C41 H41A 119.9
C37 C42 C41 120.4(5)
C37 C42 H42A 119.8
C41 C42 H42A 119.8

loop_
_geom_bond_atom_site_label_1
_geom_bond_atom_site_label_2
_geom_bond_distance
Ni1 P2 2.1774(10)
Ni1 P1 2.1835(10)
Ni1 Br1 2.3274(6)
Ni1 H43 1.422(10)
P1 C15 1.829(4)
P1 C25 1.853(4)
P1 C28 1.854(4)
P2 C21 1.823(4)
P2 C31 1.846(4)
P2 C34 1.853(4)
O1 C2 1.392(4)
O1 C8 1.395(4)
C1 C6 1.396(6)
C1 C2 1.399(5)
C1 C7 1.431(6)
C2 C3 1.385(5)
C3 C4 1.410(6)
C3 C13 1.484(5)
C4 C5 1.390(6)
C4 H4A 0.9500
C5 C6 1.365(7)
C5 H5A 0.9500
C6 H6A 0.9500
C7 C12 1.395(6)
C7 C8 1.399(5)
C8 C9 1.382(5)
C9 C10 1.406(5)
C9 C19 1.484(5)
C10 C11 1.384(7)
C10 H10A 0.9500
C11 C12 1.367(7)
C11 H11A 0.9500
C12 H12A 0.9500
C13 C14 1.391(5)
C13 C18 1.400(5)
C14 C15 1.395(5)
C14 H14A 0.9500
C15 C16 1.393(5)
C16 C17 1.388(6)
C16 H16A 0.9500
C17 C18 1.373(6)
C17 H17A 0.9500
C18 H18A 0.9500
C19 C24 1.396(5)
C19 C20 1.397(5)
C20 C21 1.394(5)
C20 H20A 0.9500
C21 C22 1.393(5)
C22 C23 1.380(5)
C22 H22A 0.9500
C23 C24 1.371(6)
C23 H23A 0.9500
C24 H24A 0.9500
C25 C27 1.523(6)
C25 C26 1.531(6)
C25 H25A 1.0000
C26 H26A 0.9800
C26 H26B 0.9800
C26 H26C 0.9800
C27 H27A 0.9800
C27 H27B 0.9800
C27 H27C 0.9800
C28 C29 1.524(5)
C28 C30 1.531(5)
C28 H28A 1.0000
C29 H29A 0.9800
C29 H29B 0.9800
C29 H29C 0.9800
C30 H30A 0.9800
C30 H30B 0.9800
C30 H30C 0.9800
C31 C33 1.519(6)
C31 C32 1.525(6)
C31 H31A 1.0000
C32 H32A 0.9800
C32 H32B 0.9800
C32 H32C 0.9800
C33 H33A 0.9800
C33 H33B 0.9800
C33 H33C 0.9800
C34 C35 1.528(6)
C34 C36 1.529(6)
C34 H34A 1.0000
C35 H35A 0.9800
C35 H35B 0.9800
C35 H35C 0.9800
C36 H36A 0.9800
C36 H36B 0.9800
C36 H36C 0.9800
C37 C42 1.351(8)
C37 C38 1.356(8)
C37 H37A 0.9500
C38 C39 1.361(7)
C38 H38A 0.9500
C39 C40 1.351(7)
C39 H39A 0.9500
C40 C41 1.373(8)
C40 H40A 0.9500
C41 C42 1.350(8)
C41 H41A 0.9500
C42 H42A 0.9500

loop_
_geom_torsion_atom_site_label_1
_geom_torsion_atom_site_label_2
_geom_torsion_atom_site_label_3
_geom_torsion_atom_site_label_4
_geom_torsion
P2 Ni1 P1 C15 -57.6(2)
Br1 Ni1 P1 C15 149.68(13)
P2 Ni1 P1 C25 63.0(2)
Br1 Ni1 P1 C25 -89.75(14)
P2 Ni1 P1 C28 -178.36(18)
Br1 Ni1 P1 C28 28.89(15)
P1 Ni1 P2 C21 68.0(2)
Br1 Ni1 P2 C21 -139.32(13)
P1 Ni1 P2 C31 -52.0(2)
Br1 Ni1 P2 C31 100.76(14)
P1 Ni1 P2 C34 -171.24(19)
Br1 Ni1 P2 C34 -18.53(17)
C8 O1 C2 C3 177.4(3)
C8 O1 C2 C1 0.6(4)
C6 C1 C2 C3 2.4(6)
C7 C1 C2 C3 -177.1(3)
C6 C1 C2 O1 179.2(3)
C7 C1 C2 O1 -0.3(4)
O1 C2 C3 C4 -178.9(3)
C1 C2 C3 C4 -2.5(5)
O1 C2 C3 C13 1.3(6)
C1 C2 C3 C13 177.7(4)
C2 C3 C4 C5 0.9(6)
C13 C3 C4 C5 -179.3(4)
C3 C4 C5 C6 0.9(7)
C4 C5 C6 C1 -1.1(7)
C2 C1 C6 C5 -0.5(6)
C7 C1 C6 C5 178.9(4)
C6 C1 C7 C12 0.6(8)
C2 C1 C7 C12 -179.9(4)
C6 C1 C7 C8 -179.6(4)
C2 C1 C7 C8 -0.1(4)
C2 O1 C8 C9 -179.4(3)
C2 O1 C8 C7 -0.7(4)
C12 C7 C8 C9 -0.9(6)
C1 C7 C8 C9 179.2(3)
C12 C7 C8 O1 -179.6(3)
C1 C7 C8 O1 0.5(4)
O1 C8 C9 C10 -180.0(3)
C7 C8 C9 C10 1.5(5)
O1 C8 C9 C19 1.0(6)
C7 C8 C9 C19 -177.5(3)
C8 C9 C10 C11 -1.4(6)
C19 C9 C10 C11 177.7(4)
C9 C10 C11 C12 0.7(7)
C10 C11 C12 C7 0.0(7)
C8 C7 C12 C11 0.1(6)
C1 C7 C12 C11 179.9(4)
C2 C3 C13 C14 43.1(6)
C4 C3 C13 C14 -136.7(4)
C2 C3 C13 C18 -139.1(4)
C4 C3 C13 C18 41.1(5)
C18 C13 C14 C15 -4.7(6)
C3 C13 C14 C15 173.1(4)
C13 C14 C15 C16 3.0(6)
C13 C14 C15 P1 -172.9(3)
C25 P1 C15 C16 18.3(4)
C28 P1 C15 C16 -89.7(4)
Ni1 P1 C15 C16 142.3(3)
C25 P1 C15 C14 -166.0(3)
C28 P1 C15 C14 86.0(3)
Ni1 P1 C15 C14 -42.0(3)
C14 C15 C16 C17 0.5(6)
P1 C15 C16 C17 176.1(3)
C15 C16 C17 C18 -2.1(7)
C16 C17 C18 C13 0.2(7)
C14 C13 C18 C17 3.1(6)
C3 C13 C18 C17 -174.8(4)
C8 C9 C19 C24 144.0(4)
C10 C9 C19 C24 -34.9(5)
C8 C9 C19 C20 -38.9(6)
C10 C9 C19 C20 142.1(4)
C24 C19 C20 C21 2.0(5)
C9 C19 C20 C21 -175.1(3)
C19 C20 C21 C22 -2.1(5)
C19 C20 C21 P2 173.9(3)
C31 P2 C21 C22 -31.7(3)
C34 P2 C21 C22 78.0(3)
Ni1 P2 C21 C22 -154.7(3)
C31 P2 C21 C20 152.4(3)
C34 P2 C21 C20 -97.9(3)
Ni1 P2 C21 C20 29.5(3)
C20 C21 C22 C23 0.7(5)
P2 C21 C22 C23 -175.2(3)
C21 C22 C23 C24 0.9(6)
C22 C23 C24 C19 -1.0(6)
C20 C19 C24 C23 -0.4(6)
C9 C19 C24 C23 176.8(4)
C15 P1 C25 C27 68.5(3)
C28 P1 C25 C27 176.1(3)
Ni1 P1 C25 C27 -57.7(3)
C15 P1 C25 C26 -168.2(3)
C28 P1 C25 C26 -60.6(3)
Ni1 P1 C25 C26 65.6(3)
C15 P1 C28 C29 56.8(4)
C25 P1 C28 C29 -52.7(4)
Ni1 P1 C28 C29 -175.9(3)
C15 P1 C28 C30 -69.7(3)
C25 P1 C28 C30 -179.2(3)
Ni1 P1 C28 C30 57.6(3)
C21 P2 C31 C33 -60.0(3)
C34 P2 C31 C33 -166.6(3)
Ni1 P2 C31 C33 68.6(3)
C21 P2 C31 C32 176.6(3)
C34 P2 C31 C32 69.9(4)
Ni1 P2 C31 C32 -54.8(4)
C21 P2 C34 C35 -64.1(4)
C31 P2 C34 C35 44.3(4)
Ni1 P2 C34 C35 166.0(3)
C21 P2 C34 C36 61.8(3)
C31 P2 C34 C36 170.2(3)
Ni1 P2 C34 C36 -68.1(3)
C42 C37 C38 C39 -0.3(8)
C37 C38 C39 C40 0.6(8)
C38 C39 C40 C41 -0.2(8)
C39 C40 C41 C42 -0.6(8)
C38 C37 C42 C41 -0.5(9)
C40 C41 C42 C37 0.9(9)
